data_1572584
loop_
_publ_author_name
'Thijssen, Quinten'
'Carroll, Joshua A.'
'Feist, Florian'
'Beil, Andreas'
'Gr&#xfc;tzmacher, Hansj&#xf6;rg'
'Wegener, Martin'
'Van Vlierberghe, Sandra'
'Barner-Kowollik, Christopher'

_publ_section_title
;
 Beyond absorption maxima: the impact of wavelength-resolved
 photochemistry on materials science.
;
_journal_issue 24
_journal_name_full 'Materials horizons'
_journal_page_first 6184
_journal_page_last 6191
_journal_paper_doi 10.1039/d4mh00976b
_journal_volume 11
_journal_year 2024
_chemical_formula_moiety 'C20 H22 Cl O3 P'
_chemical_formula_sum 'C20 H22 Cl O3 P'
_chemical_formula_weight 376.79
_space_group_crystal_system orthorhombic
_space_group_IT_number 29
_space_group_name_Hall 'P 2c -2ac'
_space_group_name_H-M_alt 'P c a 21'
_atom_sites_solution_hydrogens geom
_atom_sites_solution_primary dual
_audit_creation_date 2024-05-22
_audit_creation_method
;
Olex2 1.5
(compiled 2024.02.16 svn.r378c4104 for OlexSys, GUI svn.r6928)
;
_audit_update_record
;
2024-06-28 deposited with the CCDC.	2024-09-12 downloaded from the CCDC.
;
_cell_angle_alpha 90
_cell_angle_beta 90
_cell_angle_gamma 90
_cell_formula_units_Z 4
_cell_length_a 16.2107(9)
_cell_length_b 16.3358(9)
_cell_length_c 7.1968(4)
_cell_measurement_reflns_used 9888
_cell_measurement_temperature 100.00
_cell_measurement_theta_max 29.922
_cell_measurement_theta_min 2.792
_cell_volume 1905.82(18)
_computing_cell_refinement 'SAINT V8.40B (Bruker, 2016)'
_computing_data_collection 'Bruker APEX3'
_computing_data_reduction 'SAINT V8.40B (Bruker, 2016)'
_computing_molecular_graphics 'Olex2 (Dolomanov et al., 2009)'
_computing_publication_material 'Olex2 (Dolomanov et al., 2009)'
_computing_structure_refinement 'XL (Sheldrick, 2008)'
_computing_structure_solution 'XS (Sheldrick, 2008)'
_diffrn_ambient_temperature 100.00
_diffrn_detector 'Bruker Photon II area detector'
_diffrn_detector_area_resol_mean 7.39
_diffrn_detector_type 'CPAD area detector'
_diffrn_measured_fraction_theta_full 0.999
_diffrn_measured_fraction_theta_max 0.993
_diffrn_measurement_device 'kappa-stage diffractometer'
_diffrn_measurement_device_type 'Bruker D8 Venture Dual Source with Photon II detector'
_diffrn_measurement_method '\w and \f scans'
_diffrn_radiation_monochromator 'focusing graphite'
_diffrn_radiation_probe x-ray
_diffrn_radiation_type MoK\a
_diffrn_radiation_wavelength 0.71073
_diffrn_radiation_xray_symbol K-L~2,3~
_diffrn_reflns_av_R_equivalents 0.0441
_diffrn_reflns_av_unetI/netI 0.0297
_diffrn_reflns_Laue_measured_fraction_full 0.999
_diffrn_reflns_Laue_measured_fraction_max 0.993
_diffrn_reflns_limit_h_max 22
_diffrn_reflns_limit_h_min -22
_diffrn_reflns_limit_k_max 23
_diffrn_reflns_limit_k_min -18
_diffrn_reflns_limit_l_max 10
_diffrn_reflns_limit_l_min -10
_diffrn_reflns_number 60840
_diffrn_reflns_point_group_measured_fraction_full 0.999
_diffrn_reflns_point_group_measured_fraction_max 0.979
_diffrn_reflns_theta_full 25.242
_diffrn_reflns_theta_max 30.541
_diffrn_reflns_theta_min 2.494
_diffrn_source 'sealed tube'
_diffrn_source_current 30.0
_diffrn_source_power 1.5
_diffrn_source_voltage 50.0
_diffrn_standards_number 0
_exptl_absorpt_coefficient_mu 0.300
_exptl_absorpt_correction_T_max 0.7461
_exptl_absorpt_correction_T_min 0.6596
_exptl_absorpt_correction_type multi-scan
_exptl_absorpt_process_details
;
SADABS-2016/2 (Bruker,2016/2) was used for absorption correction.
wR2(int) was 0.0689 before and 0.0590 after correction.
The Ratio of minimum to maximum transmission is 0.8841.
The \l/2 correction factor is Not present.
;
_exptl_crystal_colour colourless
_exptl_crystal_colour_primary colourless
_exptl_crystal_density_diffrn 1.313
_exptl_crystal_description block
_exptl_crystal_F_000 792
_exptl_crystal_size_max 0.4
_exptl_crystal_size_mid 0.2
_exptl_crystal_size_min 0.08
_refine_diff_density_max 0.517
_refine_diff_density_min -0.227
_refine_diff_density_rms 0.061
_refine_ls_abs_structure_details
;
 Refined as an inversion twin.
;
_refine_ls_abs_structure_Flack 0.18(7)
_refine_ls_extinction_method none
_refine_ls_goodness_of_fit_ref 1.090
_refine_ls_hydrogen_treatment constr
_refine_ls_matrix_type full
_refine_ls_number_parameters 233
_refine_ls_number_reflns 5725
_refine_ls_number_restraints 1
_refine_ls_restrained_S_all 1.090
_refine_ls_R_factor_all 0.0532
_refine_ls_R_factor_gt 0.0399
_refine_ls_shift/su_max 0.001
_refine_ls_shift/su_mean 0.000
_refine_ls_structure_factor_coef Fsqd
_refine_ls_weighting_details 'w=1/[\s^2^(Fo^2^)+(0.0446P)^2^+0.6082P] where P=(Fo^2^+2Fc^2^)/3'
_refine_ls_weighting_scheme calc
_refine_ls_wR_factor_gt 0.0858
_refine_ls_wR_factor_ref 0.0913
_reflns_Friedel_coverage 0.836
_reflns_Friedel_fraction_full 1.000
_reflns_Friedel_fraction_max 0.963
_reflns_number_gt 4983
_reflns_number_total 5725
_reflns_threshold_expression 'I > 2\s(I)'
_cod_data_source_file d4mh00976b2.cif
_cod_data_source_block bapocl
_cod_depositor_comments 'Adding full bibliography for 1572583--1572584.cif.'
_cod_database_code 1572584
_shelx_shelxl_version_number 2019/1
_shelx_space_group_comment
;
The symmetry employed for this shelxl refinement is uniquely defined
by the following loop, which should always be used as a source of
symmetry information in preference to the above space-group names.
They are only intended as comments.
;
_shelx_estimated_absorpt_t_max 0.976
_shelx_estimated_absorpt_t_min 0.889
_olex2_refinement_description
;
1. Twinned data refinement
 Scales: 0.82(7)
 0.18(7)
2. Fixed Uiso
 At 1.2 times of:
  All C(H) groups
 At 1.5 times of:
  All C(H,H,H) groups
3.a Aromatic/amide H refined with riding coordinates:
 C4(H4), C6(H6), C14(H14), C16(H16)
3.b Idealised Me refined as rotating group:
 C8(H8A,H8B,H8C), C9(H9A,H9B,H9C), C10(H10A,H10B,H10C), C18(H18A,H18B,H18C),
 C19(H19A,H19B,H19C), C20(H20A,H20B,H20C)
;
_olex2_exptl_crystal_mounting_method tip-mounted
_olex2_submission_special_instructions 'No special instructions were received'

loop_
_space_group_symop_operation_xyz
'x, y, z'
'-x, -y, z+1/2'
'x+1/2, -y, z'
'-x+1/2, y, z+1/2'

loop_
_atom_site_label
_atom_site_type_symbol
_atom_site_fract_x
_atom_site_fract_y
_atom_site_fract_z
_atom_site_U_iso_or_equiv
_atom_site_adp_type
_atom_site_occupancy
_atom_site_site_symmetry_order
_atom_site_calc_flag
_atom_site_refinement_flags_posn
_atom_site_refinement_flags_adp
_atom_site_refinement_flags_occupancy
_atom_site_disorder_assembly
_atom_site_disorder_group
Cl1 Cl 0.54080(4) 0.79279(4) 0.76533(9) 0.02741(14) Uani 1 1 d . . . . .
P1 P 0.52884(3) 0.73130(4) 0.52427(8) 0.01821(13) Uani 1 1 d . . . . .
O1 O 0.59039(11) 0.66672(10) 0.4928(3) 0.0241(4) Uani 1 1 d . . . . .
O2 O 0.49731(14) 0.79229(12) 0.1967(3) 0.0304(4) Uani 1 1 d . . . . .
O3 O 0.37013(11) 0.76120(11) 0.5267(4) 0.0329(4) Uani 1 1 d . . . . .
C1 C 0.53077(14) 0.81290(15) 0.3381(3) 0.0193(4) Uani 1 1 d . . . . .
C2 C 0.57445(15) 0.89253(14) 0.3690(3) 0.0188(4) Uani 1 1 d . . . . .
C3 C 0.65933(14) 0.89765(15) 0.3341(3) 0.0209(4) Uani 1 1 d . . . . .
C4 C 0.69875(15) 0.97179(15) 0.3665(3) 0.0229(5) Uani 1 1 d . . . . .
H4 H 0.756250 0.976074 0.342949 0.027 Uiso 1 1 calc R U . . .
C5 C 0.65636(16) 1.04006(15) 0.4325(3) 0.0231(5) Uani 1 1 d . . . . .
C6 C 0.57187(16) 1.03276(15) 0.4639(3) 0.0214(5) Uani 1 1 d . . . . .
H6 H 0.542211 1.079078 0.507609 0.026 Uiso 1 1 calc R U . . .
C7 C 0.52971(15) 0.96036(15) 0.4336(3) 0.0202(5) Uani 1 1 d . . . . .
C8 C 0.70621(15) 0.82525(15) 0.2569(4) 0.0278(5) Uani 1 1 d . . . . .
H8A H 0.688133 0.814596 0.129210 0.042 Uiso 1 1 calc R U . . .
H8B H 0.695449 0.776905 0.333798 0.042 Uiso 1 1 calc R U . . .
H8C H 0.765427 0.837299 0.257582 0.042 Uiso 1 1 calc R U . . .
C9 C 0.69963(18) 1.12017(16) 0.4650(4) 0.0316(6) Uani 1 1 d . . . . .
H9A H 0.759088 1.110597 0.476644 0.047 Uiso 1 1 calc R U . . .
H9B H 0.678823 1.145181 0.579589 0.047 Uiso 1 1 calc R U . . .
H9C H 0.689195 1.156957 0.360074 0.047 Uiso 1 1 calc R U . . .
C10 C 0.43771(15) 0.95594(16) 0.4645(3) 0.0237(5) Uani 1 1 d . . . . .
H10A H 0.418160 1.008037 0.515653 0.036 Uiso 1 1 calc R U . . .
H10B H 0.425262 0.911640 0.551908 0.036 Uiso 1 1 calc R U . . .
H10C H 0.409986 0.945274 0.345911 0.036 Uiso 1 1 calc R U . . .
C11 C 0.41534(14) 0.70301(14) 0.5237(4) 0.0209(4) Uani 1 1 d . . . . .
C12 C 0.38981(13) 0.61645(14) 0.5009(3) 0.0204(5) Uani 1 1 d . . . . .
C13 C 0.41022(15) 0.55824(16) 0.6365(3) 0.0227(5) Uani 1 1 d . . . . .
C14 C 0.38162(16) 0.47834(16) 0.6127(4) 0.0257(5) Uani 1 1 d . . . . .
H14 H 0.393475 0.438452 0.704929 0.031 Uiso 1 1 calc R U . . .
C15 C 0.33622(16) 0.45578(16) 0.4571(4) 0.0263(5) Uani 1 1 d . . . . .
C16 C 0.31850(15) 0.51465(17) 0.3242(4) 0.0263(5) Uani 1 1 d . . . . .
H16 H 0.288851 0.498888 0.216068 0.032 Uiso 1 1 calc R U . . .
C17 C 0.34246(14) 0.59563(16) 0.3433(4) 0.0233(5) Uani 1 1 d . . . . .
C18 C 0.45944(18) 0.57996(19) 0.8062(4) 0.0328(6) Uani 1 1 d . . . . .
H18A H 0.518075 0.582919 0.773718 0.049 Uiso 1 1 calc R U . . .
H18B H 0.451235 0.537999 0.901719 0.049 Uiso 1 1 calc R U . . .
H18C H 0.441134 0.633138 0.853830 0.049 Uiso 1 1 calc R U . . .
C19 C 0.3062(2) 0.36903(17) 0.4330(5) 0.0372(7) Uani 1 1 d . . . . .
H19A H 0.246525 0.366922 0.454579 0.056 Uiso 1 1 calc R U . . .
H19B H 0.334242 0.333352 0.522424 0.056 Uiso 1 1 calc R U . . .
H19C H 0.318255 0.350443 0.306448 0.056 Uiso 1 1 calc R U . . .
C20 C 0.31836(18) 0.65793(19) 0.1988(4) 0.0343(6) Uani 1 1 d . . . . .
H20A H 0.273966 0.692535 0.247542 0.051 Uiso 1 1 calc R U . . .
H20B H 0.299234 0.629750 0.086615 0.051 Uiso 1 1 calc R U . . .
H20C H 0.366217 0.692051 0.168376 0.051 Uiso 1 1 calc R U . . .

loop_
_atom_site_aniso_label
_atom_site_aniso_U_11
_atom_site_aniso_U_22
_atom_site_aniso_U_33
_atom_site_aniso_U_23
_atom_site_aniso_U_13
_atom_site_aniso_U_12
Cl1 0.0374(3) 0.0279(3) 0.0169(2) -0.0031(2) -0.0035(3) -0.0017(3)
P1 0.0194(2) 0.0190(3) 0.0163(3) 0.0000(2) -0.0009(2) -0.0003(2)
O1 0.0228(8) 0.0226(8) 0.0268(9) -0.0002(7) 0.0019(7) 0.0026(7)
O2 0.0454(11) 0.0271(10) 0.0187(8) -0.0002(7) -0.0054(8) -0.0069(9)
O3 0.0241(8) 0.0239(9) 0.0508(11) -0.0014(10) 0.0016(10) 0.0022(7)
C1 0.0215(11) 0.0193(11) 0.0171(10) -0.0006(9) 0.0029(9) 0.0031(9)
C2 0.0234(11) 0.0190(10) 0.0140(10) 0.0006(8) 0.0001(8) -0.0004(9)
C3 0.0232(11) 0.0206(11) 0.0189(10) 0.0009(9) -0.0009(9) 0.0027(9)
C4 0.0204(10) 0.0265(12) 0.0217(11) 0.0014(9) -0.0006(9) 0.0004(9)
C5 0.0298(12) 0.0216(12) 0.0179(11) 0.0003(9) -0.0031(9) -0.0036(10)
C6 0.0282(12) 0.0203(11) 0.0156(10) -0.0019(9) -0.0009(9) 0.0032(9)
C7 0.0240(11) 0.0223(12) 0.0143(10) -0.0006(8) 0.0000(9) 0.0023(9)
C8 0.0242(12) 0.0252(12) 0.0341(13) -0.0014(11) 0.0058(11) 0.0027(10)
C9 0.0360(14) 0.0259(13) 0.0328(14) -0.0029(11) -0.0009(11) -0.0081(11)
C10 0.0235(11) 0.0257(12) 0.0219(12) -0.0030(9) 0.0014(9) 0.0019(10)
C11 0.0192(10) 0.0236(11) 0.0198(10) 0.0006(10) -0.0011(10) -0.0003(8)
C12 0.0176(10) 0.0217(11) 0.0218(11) 0.0027(9) 0.0010(9) -0.0004(8)
C13 0.0178(11) 0.0284(12) 0.0219(11) 0.0040(9) 0.0018(9) 0.0027(9)
C14 0.0220(12) 0.0259(13) 0.0292(12) 0.0057(10) 0.0055(10) 0.0024(10)
C15 0.0208(11) 0.0237(12) 0.0345(13) -0.0019(10) 0.0087(10) -0.0026(10)
C16 0.0207(11) 0.0292(14) 0.0289(12) -0.0055(10) -0.0006(9) -0.0029(10)
C17 0.0174(10) 0.0268(12) 0.0256(12) 0.0005(10) -0.0012(9) 0.0002(9)
C18 0.0357(14) 0.0394(16) 0.0234(14) 0.0096(11) -0.0068(10) -0.0055(12)
C19 0.0360(15) 0.0284(14) 0.0472(17) -0.0059(13) 0.0106(13) -0.0074(12)
C20 0.0337(14) 0.0364(15) 0.0328(13) 0.0053(12) -0.0124(12) -0.0036(12)

loop_
_atom_type_symbol
_atom_type_description
_atom_type_scat_dispersion_real
_atom_type_scat_dispersion_imag
_atom_type_scat_source
C C 0.0033 0.0016 'International Tables Vol C Tables 4.2.6.8 and 6.1.1.4'
H H 0.0000 0.0000 'International Tables Vol C Tables 4.2.6.8 and 6.1.1.4'
O O 0.0106 0.0060 'International Tables Vol C Tables 4.2.6.8 and 6.1.1.4'
P P 0.1023 0.0942 'International Tables Vol C Tables 4.2.6.8 and 6.1.1.4'
Cl Cl 0.1484 0.1585 'International Tables Vol C Tables 4.2.6.8 and 6.1.1.4'

loop_
_geom_angle_atom_site_label_1
_geom_angle_atom_site_label_2
_geom_angle_atom_site_label_3
_geom_angle
_geom_angle_site_symmetry_1
_geom_angle_site_symmetry_3
_geom_angle_publ_flag
O1 P1 Cl1 115.18(8) . . ?
O1 P1 C1 112.69(10) . . ?
O1 P1 C11 118.90(10) . . ?
C1 P1 Cl1 104.90(8) . . ?
C1 P1 C11 100.74(10) . . ?
C11 P1 Cl1 102.51(8) . . ?
O2 C1 P1 113.30(19) . . ?
O2 C1 C2 125.6(2) . . ?
C2 C1 P1 121.02(17) . . ?
C3 C2 C1 119.3(2) . . ?
C3 C2 C7 121.3(2) . . ?
C7 C2 C1 119.4(2) . . ?
C2 C3 C8 120.9(2) . . ?
C4 C3 C2 118.3(2) . . ?
C4 C3 C8 120.8(2) . . ?
C3 C4 H4 119.1 . . ?
C3 C4 C5 121.9(2) . . ?
C5 C4 H4 119.1 . . ?
C4 C5 C9 121.3(2) . . ?
C6 C5 C4 118.1(2) . . ?
C6 C5 C9 120.5(2) . . ?
C5 C6 H6 118.9 . . ?
C7 C6 C5 122.2(2) . . ?
C7 C6 H6 118.9 . . ?
C2 C7 C10 121.4(2) . . ?
C6 C7 C2 118.2(2) . . ?
C6 C7 C10 120.4(2) . . ?
C3 C8 H8A 109.5 . . ?
C3 C8 H8B 109.5 . . ?
C3 C8 H8C 109.5 . . ?
H8A C8 H8B 109.5 . . ?
H8A C8 H8C 109.5 . . ?
H8B C8 H8C 109.5 . . ?
C5 C9 H9A 109.5 . . ?
C5 C9 H9B 109.5 . . ?
C5 C9 H9C 109.5 . . ?
H9A C9 H9B 109.5 . . ?
H9A C9 H9C 109.5 . . ?
H9B C9 H9C 109.5 . . ?
C7 C10 H10A 109.5 . . ?
C7 C10 H10B 109.5 . . ?
C7 C10 H10C 109.5 . . ?
H10A C10 H10B 109.5 . . ?
H10A C10 H10C 109.5 . . ?
H10B C10 H10C 109.5 . . ?
O3 C11 P1 113.52(18) . . ?
O3 C11 C12 125.9(2) . . ?
C12 C11 P1 120.22(16) . . ?
C13 C12 C11 120.3(2) . . ?
C13 C12 C17 121.6(2) . . ?
C17 C12 C11 118.1(2) . . ?
C12 C13 C18 122.1(2) . . ?
C14 C13 C12 118.1(2) . . ?
C14 C13 C18 119.8(2) . . ?
C13 C14 H14 119.2 . . ?
C15 C14 C13 121.5(2) . . ?
C15 C14 H14 119.2 . . ?
C14 C15 C19 120.8(3) . . ?
C16 C15 C14 118.8(2) . . ?
C16 C15 C19 120.4(3) . . ?
C15 C16 H16 118.8 . . ?
C17 C16 C15 122.4(2) . . ?
C17 C16 H16 118.8 . . ?
C12 C17 C20 122.2(2) . . ?
C16 C17 C12 117.5(2) . . ?
C16 C17 C20 120.3(2) . . ?
C13 C18 H18A 109.5 . . ?
C13 C18 H18B 109.5 . . ?
C13 C18 H18C 109.5 . . ?
H18A C18 H18B 109.5 . . ?
H18A C18 H18C 109.5 . . ?
H18B C18 H18C 109.5 . . ?
C15 C19 H19A 109.5 . . ?
C15 C19 H19B 109.5 . . ?
C15 C19 H19C 109.5 . . ?
H19A C19 H19B 109.5 . . ?
H19A C19 H19C 109.5 . . ?
H19B C19 H19C 109.5 . . ?
C17 C20 H20A 109.5 . . ?
C17 C20 H20B 109.5 . . ?
C17 C20 H20C 109.5 . . ?
H20A C20 H20B 109.5 . . ?
H20A C20 H20C 109.5 . . ?
H20B C20 H20C 109.5 . . ?

loop_
_geom_bond_atom_site_label_1
_geom_bond_atom_site_label_2
_geom_bond_distance
_geom_bond_site_symmetry_2
_geom_bond_publ_flag
Cl1 P1 2.0140(8) . ?
P1 O1 1.4697(17) . ?
P1 C1 1.890(2) . ?
P1 C11 1.897(2) . ?
O2 C1 1.202(3) . ?
O3 C11 1.201(3) . ?
C1 C2 1.498(3) . ?
C2 C3 1.401(3) . ?
C2 C7 1.403(3) . ?
C3 C4 1.389(4) . ?
C3 C8 1.512(3) . ?
C4 H4 0.9500 . ?
C4 C5 1.393(4) . ?
C5 C6 1.393(4) . ?
C5 C9 1.503(3) . ?
C6 H6 0.9500 . ?
C6 C7 1.383(3) . ?
C7 C10 1.510(3) . ?
C8 H8A 0.9800 . ?
C8 H8B 0.9800 . ?
C8 H8C 0.9800 . ?
C9 H9A 0.9800 . ?
C9 H9B 0.9800 . ?
C9 H9C 0.9800 . ?
C10 H10A 0.9800 . ?
C10 H10B 0.9800 . ?
C10 H10C 0.9800 . ?
C11 C12 1.482(3) . ?
C12 C13 1.402(3) . ?
C12 C17 1.411(3) . ?
C13 C14 1.396(4) . ?
C13 C18 1.501(4) . ?
C14 H14 0.9500 . ?
C14 C15 1.389(4) . ?
C15 C16 1.387(4) . ?
C15 C19 1.509(4) . ?
C16 H16 0.9500 . ?
C16 C17 1.386(4) . ?
C17 C20 1.506(4) . ?
C18 H18A 0.9800 . ?
C18 H18B 0.9800 . ?
C18 H18C 0.9800 . ?
C19 H19A 0.9800 . ?
C19 H19B 0.9800 . ?
C19 H19C 0.9800 . ?
C20 H20A 0.9800 . ?
C20 H20B 0.9800 . ?
C20 H20C 0.9800 . ?

loop_
_geom_torsion_atom_site_label_1
_geom_torsion_atom_site_label_2
_geom_torsion_atom_site_label_3
_geom_torsion_atom_site_label_4
_geom_torsion
_geom_torsion_site_symmetry_1
_geom_torsion_site_symmetry_2
_geom_torsion_site_symmetry_3
_geom_torsion_site_symmetry_4
_geom_torsion_publ_flag
Cl1 P1 C1 O2 -156.07(18) . . . . ?
Cl1 P1 C1 C2 26.8(2) . . . . ?
Cl1 P1 C11 O3 60.7(2) . . . . ?
Cl1 P1 C11 C12 -125.42(19) . . . . ?
P1 C1 C2 C3 84.9(2) . . . . ?
P1 C1 C2 C7 -94.7(2) . . . . ?
P1 C11 C12 C13 64.7(3) . . . . ?
P1 C11 C12 C17 -117.4(2) . . . . ?
O1 P1 C1 O2 77.9(2) . . . . ?
O1 P1 C1 C2 -99.2(2) . . . . ?
O1 P1 C11 O3 -171.0(2) . . . . ?
O1 P1 C11 C12 2.9(2) . . . . ?
O2 C1 C2 C3 -91.9(3) . . . . ?
O2 C1 C2 C7 88.6(3) . . . . ?
O3 C11 C12 C13 -122.2(3) . . . . ?
O3 C11 C12 C17 55.7(4) . . . . ?
C1 P1 C11 O3 -47.4(2) . . . . ?
C1 P1 C11 C12 126.5(2) . . . . ?
C1 C2 C3 C4 -179.0(2) . . . . ?
C1 C2 C3 C8 3.1(3) . . . . ?
C1 C2 C7 C6 178.9(2) . . . . ?
C1 C2 C7 C10 -2.8(3) . . . . ?
C2 C3 C4 C5 0.2(4) . . . . ?
C3 C2 C7 C6 -0.6(3) . . . . ?
C3 C2 C7 C10 177.7(2) . . . . ?
C3 C4 C5 C6 -0.8(4) . . . . ?
C3 C4 C5 C9 -179.3(2) . . . . ?
C4 C5 C6 C7 0.7(4) . . . . ?
C5 C6 C7 C2 0.0(4) . . . . ?
C5 C6 C7 C10 -178.3(2) . . . . ?
C7 C2 C3 C4 0.5(3) . . . . ?
C7 C2 C3 C8 -177.4(2) . . . . ?
C8 C3 C4 C5 178.1(2) . . . . ?
C9 C5 C6 C7 179.3(2) . . . . ?
C11 P1 C1 O2 -49.9(2) . . . . ?
C11 P1 C1 C2 133.01(19) . . . . ?
C11 C12 C13 C14 177.2(2) . . . . ?
C11 C12 C13 C18 -1.2(4) . . . . ?
C11 C12 C17 C16 -179.6(2) . . . . ?
C11 C12 C17 C20 0.7(3) . . . . ?
C12 C13 C14 C15 1.8(4) . . . . ?
C13 C12 C17 C16 -1.7(3) . . . . ?
C13 C12 C17 C20 178.5(2) . . . . ?
C13 C14 C15 C16 -0.7(4) . . . . ?
C13 C14 C15 C19 179.7(2) . . . . ?
C14 C15 C16 C17 -1.8(4) . . . . ?
C15 C16 C17 C12 3.0(4) . . . . ?
C15 C16 C17 C20 -177.3(2) . . . . ?
C17 C12 C13 C14 -0.6(4) . . . . ?
C17 C12 C13 C18 -179.0(2) . . . . ?
C18 C13 C14 C15 -179.7(2) . . . . ?
C19 C15 C16 C17 177.8(2) . . . . ?

loop_
_twin_individual_id
_twin_individual_mass_fraction_refined
1 0.82(7)
2 0.18(7)
